data_2310737
loop_
_publ_author_name
'W\"olfel, Alexander'
'Dorscht, Philipp'
'Lichtenberg, Frank'
'van Smaalen, Sander'

_publ_section_title
;
 Anisotropic thermal expansion of La(n)(Ti,Fe)(n)O(3n + 2) (n = 5 and 6)
;
_journal_coden_ASTM ACSBDA
_journal_coeditor_code BP5048
_journal_issue 2
_journal_name_full
;
 Acta Crystallographica, Section B: Structural Science, Crystal
 Engineering and Materials
;
_journal_page_first 137
_journal_page_last 144
_journal_paper_doi 10.1107/S2052519213003126
_journal_volume 69
_journal_year 2013
_chemical_formula_sum 'Fe0.615 La3.333 O11.333 Ti2.718'
_chemical_formula_weight 808.8
_space_group_IT_number 14
_space_group_ssg_name X21/b(\a\b0)00
_symmetry_cell_setting monoclinic
_symmetry_space_group_name_Hall '-P 2ybc (-1/4*x+1/2*z,1/2*x,y)'
_symmetry_space_group_name_H-M 'P 1 21/c 1 (2*c,2*a+c,b)'
_cell_angle_alpha 90
_cell_angle_beta 90
_cell_angle_gamma 89.994(17)
_cell_formula_units_Z 1
_cell_length_a 7.8295(16)
_cell_length_b 5.2213(14)
_cell_length_c 5.5418(12)
_cell_measurement_temperature 200
_cell_modulation_dimension 1
_cell_volume 226.55(9)
_diffrn_ambient_temperature 200
_diffrn_measured_fraction_theta_full 0.98
_diffrn_measured_fraction_theta_max 0.94
_diffrn_measurement_device 'four-cycle diffractometer'
_diffrn_measurement_device_type 'Bruker CCD'
_diffrn_radiation_monochromator graphite
_diffrn_radiation_probe x-ray
_diffrn_radiation_source 'X-ray tube'
_diffrn_radiation_type 'Mo K\a'
_diffrn_radiation_wavelength 0.71069
_diffrn_reflns_av_R_equivalents 0.0381
_diffrn_reflns_av_sigmaI/netI 0.0211
_diffrn_reflns_limit_h_max 13
_diffrn_reflns_limit_h_min -13
_diffrn_reflns_limit_index_m_1_max 6
_diffrn_reflns_limit_index_m_1_min -5
_diffrn_reflns_limit_k_max 8
_diffrn_reflns_limit_k_min -8
_diffrn_reflns_limit_l_max 9
_diffrn_reflns_limit_l_min -9
_diffrn_reflns_number 51050
_diffrn_reflns_theta_full 34.27
_diffrn_reflns_theta_max 36.39
_diffrn_reflns_theta_min 2.6
_exptl_absorpt_coefficient_mu 18.606
_exptl_crystal_density_diffrn 5.9148
_exptl_crystal_F_000 178
_refine_diff_density_max 4.15
_refine_diff_density_min -3.30
_refine_ls_extinction_coef 1410(60)
_refine_ls_extinction_method 'B-C type 1 Gaussian isotropic (Becker & Coppens, 1974)'
_refine_ls_goodness_of_fit_gt 2.63
_refine_ls_goodness_of_fit_ref 2.59
_refine_ls_number_constraints 8
_refine_ls_number_parameters 147
_refine_ls_number_reflns 6471
_refine_ls_number_restraints 0
_refine_ls_R_factor_all 0.0307
_refine_ls_R_factor_gt 0.0288
_refine_ls_shift/su_max 0.0135
_refine_ls_shift/su_mean 0.0005
_refine_ls_structure_factor_coef F
_refine_ls_weighting_details w=1/(\s^2^(F)+0.0001F^2^)
_refine_ls_weighting_scheme sigma
_refine_ls_wR_factor_gt 0.0417
_refine_ls_wR_factor_ref 0.0420
_reflns_number_gt 6204
_reflns_number_total 6471
_reflns_threshold_expression I>3\s(I)
_cod_data_source_file bp5048sup1.cif
_cod_data_source_block n5_200K
_cod_database_code 2310737
_jana_cell_commen_supercell_matrix_1_1 1
_jana_cell_commen_supercell_matrix_1_2 0
_jana_cell_commen_supercell_matrix_1_3 0
_jana_cell_commen_supercell_matrix_2_1 0
_jana_cell_commen_supercell_matrix_2_2 12
_jana_cell_commen_supercell_matrix_2_3 0
_jana_cell_commen_supercell_matrix_3_1 0
_jana_cell_commen_supercell_matrix_3_2 0
_jana_cell_commen_supercell_matrix_3_3 1
_jana_cell_commen_t_section_1 0

loop_
_space_group_symop_id
_space_group_symop_operation_xyz
1 x,y,z
2 -x+0.25,-y,z+0.5
3 x+0.25,y+0.5,z
4 -x+0.5,-y+0.5,z+0.5
5 x+0.5,y,z
6 -x+0.75,-y,z+0.5
7 x+0.75,y+0.5,z
8 -x,-y+0.5,z+0.5
9 -x,-y,-z
10 x+0.25,y,-z+0.5
11 -x+0.25,-y+0.5,-z
12 x+0.5,y+0.5,-z+0.5
13 -x+0.5,-y,-z
14 x+0.75,y,-z+0.5
15 -x+0.75,-y+0.5,-z
16 x,y+0.5,-z+0.5

loop_
_space_group_symop_ssg_id
_space_group_symop_ssg_operation_algebraic
1 x1,x2,x3,x4
2 -x1+1/4,-x2,x3+1/2,-x4+1/4
3 -x1,-x2,-x3,-x4+1/2
4 x1,x2+1/2,-x3+1/2,x4
5 x1+1/2,x2,x3,x4+1/2
6 -x1+3/4,-x2,x3+1/2,-x4+3/4
7 -x1+1/2,-x2,-x3,-x4
8 x1+1/2,x2+1/2,-x3+1/2,x4+1/2
9 x1+3/4,x2+1/2,x3,x4+1/4
10 -x1,-x2+1/2,x3+1/2,-x4+1/2
11 -x1+3/4,-x2+1/2,-x3,-x4+3/4
12 x1+3/4,x2,-x3+1/2,x4+1/4
13 x1+1/4,x2+1/2,x3,x4+3/4
14 -x1+1/2,-x2+1/2,x3+1/2,-x4
15 -x1+1/4,-x2+1/2,-x3,-x4+1/4
16 x1+1/4,x2,-x3+1/2,x4+3/4

loop_
_atom_site_label
_atom_site_type_symbol
_atom_site_fract_x
_atom_site_fract_y
_atom_site_fract_z
_atom_site_adp_type
_atom_site_U_iso_or_equiv
_atom_site_symmetry_multiplicity
_atom_site_occupancy
_atom_site_calc_flag
La1 La -0.000364(18) -0.01673(3) 0.00277(2) Uani 0.00289(4) 16 0.125 d
La2 La -0.00119(4) 0.29468(4) -0.08986(4) Uani 0.00324(5) 16 0.0417 d
La3 La -0.00307(4) -0.22746(5) 0.04688(5) Uani 0.00691(6) 16 0.0417 d
Ti11 Ti 0.25 0 0.5 Uani 0.00171(10) 8 0.0217(8) d
Fe11 Fe 0.25 0 0.5 Uani 0.00171(10) 8 0.0200(8) d
Ti12 Ti 0.25 0 0.5 Uani 0.00171(10) 16 0.0359(7) d
Fe12 Fe 0.25 0 0.5 Uani 0.00171(10) 16 0.0057(7) d
Ti13 Ti 0.25 0 0.5 Uani 0.00171(10) 16 0.0416(6) d
Fe13 Fe 0.25 0 0.5 Uani 0.00171(10) 16 0.0001(6) d
Ti21 Ti 0.75 0 0.5 Uani 0.00149(10) 8 0.0217(8) d
Fe21 Fe 0.75 0 0.5 Uani 0.00149(10) 8 0.0200(8) d
Ti22 Ti 0.75 0 0.5 Uani 0.00149(10) 16 0.0371(6) d
Fe22 Fe 0.75 0 0.5 Uani 0.00149(10) 16 0.0045(6) d
Ti23 Ti 0.75 0 0.5 Uani 0.00149(10) 16 0.0399(6) d
Fe23 Fe 0.75 0 0.5 Uani 0.00149(10) 16 0.0017(6) d
O1 O -0.0001(2) 0.0036(3) 0.5544(3) Uani 0.0045(3) 16 0.2083 d
O2 O 0.22648(20) 0.2148(3) 0.2074(2) Uani 0.0045(3) 16 0.25 d
O3 O 0.77499(19) 0.2056(3) 0.2024(2) Uani 0.0046(3) 16 0.25 d

loop_
_atom_site_aniso_label
_atom_site_aniso_type_symbol
_atom_site_aniso_U_11
_atom_site_aniso_U_22
_atom_site_aniso_U_33
_atom_site_aniso_U_12
_atom_site_aniso_U_13
_atom_site_aniso_U_23
La1 La 0.00199(7) 0.00384(7) 0.00283(7) 0.00030(8) -0.00013(6) -0.00126(3)
La2 La 0.00141(8) 0.00564(10) 0.00266(8) -0.00075(10) 0.00081(10) -0.00198(7)
La3 La 0.00113(8) 0.01322(12) 0.00638(9) 0.00096(11) -0.00008(12) -0.00508(8)
Ti11 Ti 0.00205(17) 0.0016(2) 0.00144(17) 0.0000(3) -0.00072(19) -0.00007(12)
Fe11 Fe 0.00205(17) 0.0016(2) 0.00144(17) 0.0000(3) -0.00072(19) -0.00007(12)
Ti12 Ti 0.00205(17) 0.0016(2) 0.00144(17) 0.0000(3) -0.00072(19) -0.00007(12)
Fe12 Fe 0.00205(17) 0.0016(2) 0.00144(17) 0.0000(3) -0.00072(19) -0.00007(12)
Ti13 Ti 0.00205(17) 0.0016(2) 0.00144(17) 0.0000(3) -0.00072(19) -0.00007(12)
Fe13 Fe 0.00205(17) 0.0016(2) 0.00144(17) 0.0000(3) -0.00072(19) -0.00007(12)
Ti21 Ti 0.00205(17) 0.00145(19) 0.00098(17) -0.0002(3) -0.00042(19) 0.00023(12)
Fe21 Fe 0.00205(17) 0.00145(19) 0.00098(17) -0.0002(3) -0.00042(19) 0.00023(12)
Ti22 Ti 0.00205(17) 0.00145(19) 0.00098(17) -0.0002(3) -0.00042(19) 0.00023(12)
Fe22 Fe 0.00205(17) 0.00145(19) 0.00098(17) -0.0002(3) -0.00042(19) 0.00023(12)
Ti23 Ti 0.00205(17) 0.00145(19) 0.00098(17) -0.0002(3) -0.00042(19) 0.00023(12)
Fe23 Fe 0.00205(17) 0.00145(19) 0.00098(17) -0.0002(3) -0.00042(19) 0.00023(12)
O1 O 0.0027(5) 0.0045(6) 0.0062(5) -0.0005(6) 0.0003(4) -0.0008(4)
O2 O 0.0050(6) 0.0045(6) 0.0041(5) 0.0002(4) 0.0000(4) 0.0007(4)
O3 O 0.0060(6) 0.0043(6) 0.0034(5) 0.0002(4) 0.0006(4) 0.0021(4)

loop_
_atom_site_displace_Fourier_atom_site_label
_atom_site_displace_Fourier_axis
_atom_site_displace_Fourier_wave_vector_seq_id
_atom_site_displace_Fourier_param_cos
_atom_site_displace_Fourier_param_sin
Ti11 x 1 0 -0.0056(3)
Ti11 y 1 0 0.1276(3)
Ti11 z 1 0 -0.0781(3)
Ti11 x 2 0 0
Ti11 y 2 0 0
Ti11 z 2 0 0
Ti11 x 3 0 0
Ti11 y 3 0 0
Ti11 z 3 0 0
Ti11 x 4 0 0
Ti11 y 4 0 0
Ti11 z 4 0 0
Ti11 x 5 0 0
Ti11 y 5 0 0
Ti11 z 5 0 0
Ti11 x 6 0 0.00243(18)
Ti11 y 6 0 0.02424(15)
Ti11 z 6 0 0.02846(13)
Fe11 x 1 0 -0.0056(3)
Fe11 y 1 0 0.1276(3)
Fe11 z 1 0 -0.0781(3)
Fe11 x 2 0 0
Fe11 y 2 0 0
Fe11 z 2 0 0
Fe11 x 3 0 0
Fe11 y 3 0 0
Fe11 z 3 0 0
Fe11 x 4 0 0
Fe11 y 4 0 0
Fe11 z 4 0 0
Fe11 x 5 0 0
Fe11 y 5 0 0
Fe11 z 5 0 0
Fe11 x 6 0 0.00243(18)
Fe11 y 6 0 0.02424(15)
Fe11 z 6 0 0.02846(13)
Ti12 x 1 0 -0.0056(3)
Ti12 y 1 0 0.1276(3)
Ti12 z 1 0 -0.0781(3)
Ti12 x 2 0 0
Ti12 y 2 0 0
Ti12 z 2 0 0
Ti12 x 3 0 0
Ti12 y 3 0 0
Ti12 z 3 0 0
Ti12 x 4 0 0
Ti12 y 4 0 0
Ti12 z 4 0 0
Ti12 x 5 0 0
Ti12 y 5 0 0
Ti12 z 5 0 0
Ti12 x 6 0 0.00243(18)
Ti12 y 6 0 0.02424(15)
Ti12 z 6 0 0.02846(13)
Fe12 x 1 0 -0.0056(3)
Fe12 y 1 0 0.1276(3)
Fe12 z 1 0 -0.0781(3)
Fe12 x 2 0 0
Fe12 y 2 0 0
Fe12 z 2 0 0
Fe12 x 3 0 0
Fe12 y 3 0 0
Fe12 z 3 0 0
Fe12 x 4 0 0
Fe12 y 4 0 0
Fe12 z 4 0 0
Fe12 x 5 0 0
Fe12 y 5 0 0
Fe12 z 5 0 0
Fe12 x 6 0 0.00243(18)
Fe12 y 6 0 0.02424(15)
Fe12 z 6 0 0.02846(13)
Ti13 x 1 0 -0.0056(3)
Ti13 y 1 0 0.1276(3)
Ti13 z 1 0 -0.0781(3)
Ti13 x 2 0 0
Ti13 y 2 0 0
Ti13 z 2 0 0
Ti13 x 3 0 0
Ti13 y 3 0 0
Ti13 z 3 0 0
Ti13 x 4 0 0
Ti13 y 4 0 0
Ti13 z 4 0 0
Ti13 x 5 0 0
Ti13 y 5 0 0
Ti13 z 5 0 0
Ti13 x 6 0 0.00243(18)
Ti13 y 6 0 0.02424(15)
Ti13 z 6 0 0.02846(13)
Fe13 x 1 0 -0.0056(3)
Fe13 y 1 0 0.1276(3)
Fe13 z 1 0 -0.0781(3)
Fe13 x 2 0 0
Fe13 y 2 0 0
Fe13 z 2 0 0
Fe13 x 3 0 0
Fe13 y 3 0 0
Fe13 z 3 0 0
Fe13 x 4 0 0
Fe13 y 4 0 0
Fe13 z 4 0 0
Fe13 x 5 0 0
Fe13 y 5 0 0
Fe13 z 5 0 0
Fe13 x 6 0 0.00243(18)
Fe13 y 6 0 0.02424(15)
Fe13 z 6 0 0.02846(13)
Ti21 x 1 0 0.0020(3)
Ti21 y 1 0 0.1441(3)
Ti21 z 1 0 -0.0855(2)
Ti21 x 2 0 0
Ti21 y 2 0 0
Ti21 z 2 0 0
Ti21 x 3 0 0
Ti21 y 3 0 0
Ti21 z 3 0 0
Ti21 x 4 0 0
Ti21 y 4 0 0
Ti21 z 4 0 0
Ti21 x 5 0 0
Ti21 y 5 0 0
Ti21 z 5 0 0
Ti21 x 6 0 -0.00151(18)
Ti21 y 6 0 0.02327(15)
Ti21 z 6 0 0.02908(12)
Fe21 x 1 0 0.0020(3)
Fe21 y 1 0 0.1441(3)
Fe21 z 1 0 -0.0855(2)
Fe21 x 2 0 0
Fe21 y 2 0 0
Fe21 z 2 0 0
Fe21 x 3 0 0
Fe21 y 3 0 0
Fe21 z 3 0 0
Fe21 x 4 0 0
Fe21 y 4 0 0
Fe21 z 4 0 0
Fe21 x 5 0 0
Fe21 y 5 0 0
Fe21 z 5 0 0
Fe21 x 6 0 -0.00151(18)
Fe21 y 6 0 0.02327(15)
Fe21 z 6 0 0.02908(12)
Ti22 x 1 0 0.0020(3)
Ti22 y 1 0 0.1441(3)
Ti22 z 1 0 -0.0855(2)
Ti22 x 2 0 0
Ti22 y 2 0 0
Ti22 z 2 0 0
Ti22 x 3 0 0
Ti22 y 3 0 0
Ti22 z 3 0 0
Ti22 x 4 0 0
Ti22 y 4 0 0
Ti22 z 4 0 0
Ti22 x 5 0 0
Ti22 y 5 0 0
Ti22 z 5 0 0
Ti22 x 6 0 -0.00151(18)
Ti22 y 6 0 0.02327(15)
Ti22 z 6 0 0.02908(12)
Fe22 x 1 0 0.0020(3)
Fe22 y 1 0 0.1441(3)
Fe22 z 1 0 -0.0855(2)
Fe22 x 2 0 0
Fe22 y 2 0 0
Fe22 z 2 0 0
Fe22 x 3 0 0
Fe22 y 3 0 0
Fe22 z 3 0 0
Fe22 x 4 0 0
Fe22 y 4 0 0
Fe22 z 4 0 0
Fe22 x 5 0 0
Fe22 y 5 0 0
Fe22 z 5 0 0
Fe22 x 6 0 -0.00151(18)
Fe22 y 6 0 0.02327(15)
Fe22 z 6 0 0.02908(12)
Ti23 x 1 0 0.0020(3)
Ti23 y 1 0 0.1441(3)
Ti23 z 1 0 -0.0855(2)
Ti23 x 2 0 0
Ti23 y 2 0 0
Ti23 z 2 0 0
Ti23 x 3 0 0
Ti23 y 3 0 0
Ti23 z 3 0 0
Ti23 x 4 0 0
Ti23 y 4 0 0
Ti23 z 4 0 0
Ti23 x 5 0 0
Ti23 y 5 0 0
Ti23 z 5 0 0
Ti23 x 6 0 -0.00151(18)
Ti23 y 6 0 0.02327(15)
Ti23 z 6 0 0.02908(12)
Fe23 x 1 0 0.0020(3)
Fe23 y 1 0 0.1441(3)
Fe23 z 1 0 -0.0855(2)
Fe23 x 2 0 0
Fe23 y 2 0 0
Fe23 z 2 0 0
Fe23 x 3 0 0
Fe23 y 3 0 0
Fe23 z 3 0 0
Fe23 x 4 0 0
Fe23 y 4 0 0
Fe23 z 4 0 0
Fe23 x 5 0 0
Fe23 y 5 0 0
Fe23 z 5 0 0
Fe23 x 6 0 -0.00151(18)
Fe23 y 6 0 0.02327(15)
Fe23 z 6 0 0.02908(12)

loop_
_atom_site_Fourier_wave_vector_seq_id
_jana_atom_site_fourier_wave_vector_q1_coeff
1 1
2 2
3 3
4 4
5 5
6 6

loop_
_atom_site_occ_special_func_atom_site_label
_atom_site_occ_special_func_crenel_c
_atom_site_occ_special_func_crenel_w
La1 0 0.125
La2 0.107847(4) 0.0417
La3 -0.102247(4) 0.0417
Ti11 0 0.0417
Fe11 0 0.0417
Ti12 0.0417 0.0417
Fe12 0.0417 0.0417
Ti13 0.0833 0.0417
Fe13 0.0833 0.0417
Ti21 0 0.0417
Fe21 0 0.0417
Ti22 0.0417 0.0417
Fe22 0.0417 0.0417
Ti23 0.0833 0.0417
Fe23 0.0833 0.0417
O1 0 0.2083
O2 0 0.25
O3 0 0.25

loop_
_atom_type_symbol
_atom_type_scat_dispersion_real
_atom_type_scat_dispersion_imag
_atom_type_scat_source
Fe 0.3463 0.8444 'International Tables Vol C tables 4.2.6.8 and 6.1.1.1'
La -0.2871 2.4523 'International Tables Vol C tables 4.2.6.8 and 6.1.1.1'
O 0.0106 0.0060 'International Tables Vol C tables 4.2.6.8 and 6.1.1.1'
Ti 0.2776 0.4457 'International Tables Vol C tables 4.2.6.8 and 6.1.1.1'

loop_
_cell_wave_vector_seq_id
_cell_wave_vector_x
_cell_wave_vector_y
_cell_wave_vector_z
1 0.000000 0.083333 0.000000

loop_
_geom_bond_atom_site_label_1
_geom_bond_atom_site_label_2
_geom_bond_site_ssg_symmetry_2
_geom_bond_distance_av
_geom_bond_distance_min
_geom_bond_distance_max
La1 Ti11 1_5545 3.40612(13) 3.40612(13) 3.40612(13)
La1 Ti11 . 3.39173(13) 3.39173(13) 3.39173(13)
La1 Fe11 1_5545 3.40612(13) 3.40612(13) 3.40612(13)
La1 Fe11 . 3.39173(13) 3.39173(13) 3.39173(13)
La1 Ti21 1_4545 3.40422(13) 3.40422(13) 3.40422(13)
La1 Ti21 1_4555 3.38982(13) 3.38982(13) 3.38982(13)
La1 Fe21 1_4545 3.40422(13) 3.40422(13) 3.40422(13)
La1 Fe21 1_4555 3.38982(13) 3.38982(13) 3.38982(13)
La1 O1 1_5545 2.4655(16) 2.4655(16) 2.4655(16)
La1 O1 . 3.0903(16) 3.0903(16) 3.0903(16)
La1 O2 . 2.446(8) 2.446(8) 2.446(8)
La1 O2 7_5555 2.774(8) 2.774(8) 2.774(8)
La1 O3 1_4555 2.426(6) 2.426(6) 2.426(6)
La1 O3 7_5555 2.755(6) 2.755(6) 2.755(6)
La1 Ti121 6_5545 3.431(3) 3.431(3) 3.431(3)
La1 Fe121 6_5545 3.431(3) 3.431(3) 3.431(3)
La1 Ti221 6_5545 3.444(3) 3.444(3) 3.444(3)
La1 Fe221 6_5545 3.444(3) 3.444(3) 3.444(3)
La1 O11 8_4455 2.382(17) 2.382(17) 2.382(17)
La1 O11 8_4555 3.181(18) 3.181(18) 3.181(18)
La1 O21 8_4455 2.41(2) 2.41(2) 2.41(2)
La1 O31 8_3455 2.41(2) 2.41(2) 2.41(2)
La2 Ti13 1_5545 3.3846(5) 3.3846(5) 3.3846(5)
La2 Ti13 2_5645 3.3617(4) 3.3617(4) 3.3617(4)
La2 Fe13 1_5545 3.3846(5) 3.3846(5) 3.3846(5)
La2 Fe13 2_5645 3.3617(4) 3.3617(4) 3.3617(4)
La2 Ti23 1_4545 3.3822(5) 3.3822(5) 3.3822(5)
La2 Fe23 1_4545 3.3822(5) 3.3822(5) 3.3822(5)
La2 O1 1_5545 2.545(8) 2.545(8) 2.545(8)
La2 O2 . 2.444(15) 2.444(15) 2.444(15)
La2 O2 2_5645 2.542(15) 2.542(15) 2.542(15)
La2 O2 7_5555 3.480(14) 3.480(14) 3.480(14)
La2 O3 1_4555 2.386(15) 2.386(15) 2.386(15)
La2 O3 7_5555 3.434(13) 3.434(13) 3.434(13)
La2 O21 5_4555 3.434(11) 3.434(11) 3.434(11)
La2 O31 5_3555 3.463(11) 3.463(11) 3.463(11)
La3 Ti13 7_5565 3.4945(5) 3.4945(5) 3.4945(5)
La3 Fe13 7_5565 3.4945(5) 3.4945(5) 3.4945(5)
La3 Ti23 7_5565 3.4651(5) 3.4651(5) 3.4651(5)
La3 Fe23 7_5565 3.4651(5) 3.4651(5) 3.4651(5)
La3 O1 1_5545 2.796(7) 2.796(7) 2.796(7)
La3 O1 . 3.127(7) 3.127(7) 3.127(7)
La3 O2 . 2.856(13) 2.856(13) 2.856(13)
La3 O2 7_5555 2.517(15) 2.517(15) 2.517(15)
La3 O3 1_4555 2.782(13) 2.782(13) 2.782(13)
La3 O3 7_5555 2.441(15) 2.441(15) 2.441(15)
La3 O3 4_4455 3.099(15) 3.099(15) 3.099(15)
La3 O21 8_4455 1.057(11) 1.057(11) 1.057(11)
La3 O31 3_6555 3.383(11) 3.383(11) 3.383(11)
La3 O31 8_3455 1.152(11) 1.152(11) 1.152(11)
Ti11 Fe11 . 0 0 0
Ti11 O1 . 1.9829(16) 1.9829(16) 1.9829(16)
Ti11 O1 7_5565 1.9829(16) 1.9829(16) 1.9829(16)
Ti11 O2 . 1.970(7) 1.970(7) 1.970(7)
Ti11 O2 7_5565 1.970(7) 1.970(7) 1.970(7)
Ti11 La11 6_5555 3.2181(11) 3.2181(11) 3.2181(11)
Ti11 La11 6_5655 3.4409(10) 3.4409(10) 3.4409(10)
Ti11 La11 8_4455 3.4409(10) 3.4409(10) 3.4409(10)
Ti11 La11 8_4555 3.2181(11) 3.2181(11) 3.2181(11)
Ti11 O31 6_6655 3.09(2) 3.09(2) 3.09(2)
Ti11 O31 8_3455 3.09(2) 3.09(2) 3.09(2)
Fe11 O1 . 1.9829(16) 1.9829(16) 1.9829(16)
Fe11 O1 7_5565 1.9829(16) 1.9829(16) 1.9829(16)
Fe11 O2 . 1.970(7) 1.970(7) 1.970(7)
Fe11 O2 7_5565 1.970(7) 1.970(7) 1.970(7)
Fe11 La11 6_5555 3.2181(11) 3.2181(11) 3.2181(11)
Fe11 La11 6_5655 3.4409(10) 3.4409(10) 3.4409(10)
Fe11 La11 8_4455 3.4409(10) 3.4409(10) 3.4409(10)
Fe11 La11 8_4555 3.2181(11) 3.2181(11) 3.2181(11)
Fe11 O31 6_6655 3.09(2) 3.09(2) 3.09(2)
Fe11 O31 8_3455 3.09(2) 3.09(2) 3.09(2)
Ti13 Fe13 . 0 0 0
Ti13 O1 . 1.989(11) 1.989(11) 1.989(11)
Ti13 O1 7_5565 2.003(10) 2.003(10) 2.003(10)
Ti13 O2 . 1.830(15) 1.830(15) 1.830(15)
Ti13 O2 7_5565 2.217(13) 2.217(13) 2.217(13)
Ti13 La11 6_5555 3.3712(11) 3.3712(11) 3.3712(11)
Ti13 O21 6_5655 3.161(11) 3.161(11) 3.161(11)
Ti13 O31 6_6655 3.144(11) 3.144(11) 3.144(11)
Ti13 O31 8_3455 2.80(3) 2.80(3) 2.80(3)
Fe13 O1 . 1.989(11) 1.989(11) 1.989(11)
Fe13 O1 7_5565 2.003(10) 2.003(10) 2.003(10)
Fe13 O2 . 1.830(15) 1.830(15) 1.830(15)
Fe13 O2 7_5565 2.217(13) 2.217(13) 2.217(13)
Fe13 La11 6_5555 3.3712(11) 3.3712(11) 3.3712(11)
Fe13 O21 6_5655 3.161(11) 3.161(11) 3.161(11)
Fe13 O31 6_6655 3.144(11) 3.144(11) 3.144(11)
Fe13 O31 8_3455 2.80(3) 2.80(3) 2.80(3)
Ti21 Fe21 . 0 0 0
Ti21 O1 1_6555 1.9843(16) 1.9843(16) 1.9843(16)
Ti21 O1 7_5565 1.9843(16) 1.9843(16) 1.9843(16)
Ti21 O3 . 1.970(6) 1.970(6) 1.970(6)
Ti21 O3 7_6565 1.970(6) 1.970(6) 1.970(6)
Ti21 La11 6_5555 3.2203(11) 3.2203(11) 3.2203(11)
Ti21 La11 6_5655 3.4427(10) 3.4427(10) 3.4427(10)
Ti21 La11 8_5455 3.4427(10) 3.4427(10) 3.4427(10)
Ti21 La11 8_5555 3.2203(11) 3.2203(11) 3.2203(11)
Ti21 O21 6_5655 3.23(2) 3.23(2) 3.23(2)
Ti21 O21 8_5455 3.23(2) 3.23(2) 3.23(2)
Fe21 O1 1_6555 1.9843(16) 1.9843(16) 1.9843(16)
Fe21 O1 7_5565 1.9843(16) 1.9843(16) 1.9843(16)
Fe21 O3 . 1.970(6) 1.970(6) 1.970(6)
Fe21 O3 7_6565 1.970(6) 1.970(6) 1.970(6)
Fe21 La11 6_5555 3.2203(11) 3.2203(11) 3.2203(11)
Fe21 La11 6_5655 3.4427(10) 3.4427(10) 3.4427(10)
Fe21 La11 8_5455 3.4427(10) 3.4427(10) 3.4427(10)
Fe21 La11 8_5555 3.2203(11) 3.2203(11) 3.2203(11)
Fe21 O21 6_5655 3.23(2) 3.23(2) 3.23(2)
Fe21 O21 8_5455 3.23(2) 3.23(2) 3.23(2)
Ti23 Fe23 . 0 0 0
Ti23 O1 1_6555 2.020(11) 2.020(11) 2.020(11)
Ti23 O1 7_5565 1.983(10) 1.983(10) 1.983(10)
Ti23 O3 . 1.780(15) 1.780(15) 1.780(15)
Ti23 O3 7_6565 2.263(13) 2.263(13) 2.263(13)
Ti23 La11 6_5555 3.4019(11) 3.4019(11) 3.4019(11)
Ti23 O21 5_5555 3.055(11) 3.055(11) 3.055(11)
Ti23 O21 6_5655 3.202(11) 3.202(11) 3.202(11)
Ti23 O21 8_5455 3.17(3) 3.17(3) 3.17(3)
Ti23 O31 5_4555 3.164(11) 3.164(11) 3.164(11)
Ti23 O31 6_6655 2.962(11) 2.962(11) 2.962(11)
Fe23 O1 1_6555 2.020(11) 2.020(11) 2.020(11)
Fe23 O1 7_5565 1.983(10) 1.983(10) 1.983(10)
Fe23 O3 . 1.780(15) 1.780(15) 1.780(15)
Fe23 O3 7_6565 2.263(13) 2.263(13) 2.263(13)
Fe23 La11 6_5555 3.4019(11) 3.4019(11) 3.4019(11)
Fe23 O21 5_5555 3.055(11) 3.055(11) 3.055(11)
Fe23 O21 6_5655 3.202(11) 3.202(11) 3.202(11)
Fe23 O21 8_5455 3.17(3) 3.17(3) 3.17(3)
Fe23 O31 5_4555 3.164(11) 3.164(11) 3.164(11)
Fe23 O31 6_6655 2.962(11) 2.962(11) 2.962(11)
O1 O2 . 2.836(14) 2.783(8) 2.941(18)
O1 O2 7_5565 2.806(14) 2.739(18) 2.873(17)
O1 O3 1_4555 2.836(13) 2.787(6) 2.931(18)
O1 O3 7_5565 2.804(14) 2.721(18) 2.887(16)
O1 La11 8_4455 2.806(5) 2.757(9) 2.8560(15)
O1 La11 8_4555 2.575(5) 2.5662(15) 2.583(8)
O1 O11 8_4465 3.377(17) 3.368(19) 3.385(16)
O1 O21 6_4655 4.07(2) 3.30(3) 4.626(15)
O1 O21 8_4455 3.34(2) 2.783(13) 3.99(3)
O1 O31 6_6655 3.96(2) 3.04(3) 4.612(15)
O1 O31 8_3455 3.09(2) 2.617(13) 3.64(3)
O2 O2 7_5555 3.397(17) 3.36(2) 3.460(11)
O2 O3 1_4555 3.416(17) 3.202(19) 3.66(2)
O2 La11 6_5655 3.211(11) 3.158(8) 3.265(14)
O2 La11 8_4555 2.668(11) 2.664(14) 2.672(8)
O2 Ti121 6_5645 1.834(13) 1.834(13) 1.834(13)
O2 Ti121 8_4555 2.159(8) 2.159(8) 2.159(8)
O2 Fe121 6_5645 1.834(13) 1.834(13) 1.834(13)
O2 Fe121 8_4555 2.159(8) 2.159(8) 2.159(8)
O2 O11 6_5645 2.81(2) 2.77(2) 2.84(2)
O2 O11 8_4555 2.80(2) 2.77(2) 2.84(2)
O2 O21 6_5645 3.87(2) 2.988(19) 4.91(3)
O2 O21 8_4455 4.24(2) 3.251(17) 5.32(3)
O2 O21 8_4555 3.81(3) 3.03(3) 4.59(3)
O2 O31 6_6645 2.79(2) 2.15(3) 3.218(19)
O2 O31 8_3455 3.36(2) 3.26(3) 3.55(2)
O2 O31 8_3555 2.35(3) 2.35(3) 2.36(3)
O3 O3 7_6555 3.259(16) 3.18(2) 3.409(9)
O3 La11 6_5655 3.243(10) 3.177(6) 3.310(13)
O3 La11 8_5555 2.702(10) 2.695(6) 2.708(13)
O3 Ti221 6_6645 1.834(13) 1.834(13) 1.834(13)
O3 Ti221 8_4555 2.175(6) 2.175(6) 2.175(6)
O3 Fe221 6_6645 1.834(13) 1.834(13) 1.834(13)
O3 Fe221 8_4555 2.175(6) 2.175(6) 2.175(6)
O3 O11 6_5645 2.83(2) 2.80(2) 2.86(2)
O3 O11 8_5555 2.83(2) 2.79(2) 2.86(2)
O3 O21 5_5555 2.128(19) 2.128(19) 2.128(19)
O3 O21 6_5645 2.55(2) 1.79(3) 3.034(19)
O3 O21 8_5455 3.38(2) 3.257(17) 3.59(2)
O3 O21 8_5555 2.36(3) 2.30(2) 2.42(3)
O3 O31 5_4555 2.153(19) 2.153(19) 2.153(19)
O3 O31 6_6645 3.92(2) 3.024(19) 5.00(3)
O3 O31 8_4455 4.08(2) 3.115(17) 5.09(3)
O3 O31 8_4555 3.79(3) 3.04(3) 4.53(3)
La11 Ti121 1_5545 3.376(3) 3.376(3) 3.376(3)
La11 Ti121 . 3.462(3) 3.462(3) 3.462(3)
La11 Ti121 3_6655 3.415(3) 3.415(3) 3.415(3)
La11 Ti121 3_6665 3.370(3) 3.370(3) 3.370(3)
La11 Fe121 1_5545 3.376(3) 3.376(3) 3.376(3)
La11 Fe121 . 3.462(3) 3.462(3) 3.462(3)
La11 Fe121 3_6655 3.415(3) 3.415(3) 3.415(3)
La11 Fe121 3_6665 3.370(3) 3.370(3) 3.370(3)
La11 Ti221 1_4545 3.386(3) 3.386(3) 3.386(3)
La11 Ti221 1_4555 3.459(3) 3.459(3) 3.459(3)
La11 Ti221 3_6655 3.411(3) 3.411(3) 3.411(3)
La11 Ti221 3_6665 3.378(3) 3.378(3) 3.378(3)
La11 Fe221 1_4545 3.386(3) 3.386(3) 3.386(3)
La11 Fe221 1_4555 3.459(3) 3.459(3) 3.459(3)
La11 Fe221 3_6655 3.411(3) 3.411(3) 3.411(3)
La11 Fe221 3_6665 3.378(3) 3.378(3) 3.378(3)
La11 O11 1_5545 2.706(16) 2.640(16) 2.772(16)
La11 O11 . 2.922(16) 2.883(16) 2.961(16)
La11 O21 . 2.77(2) 2.11(2) 3.44(3)
La11 O21 3_5655 3.40(2) 2.99(3) 3.81(2)
La11 O31 1_4555 2.52(2) 1.92(2) 3.12(3)
La11 O31 3_7655 3.24(2) 2.70(3) 3.78(2)
Ti121 Fe121 . 0 0 0
Ti121 O11 . 1.96(2) 1.96(2) 1.96(2)
Ti121 O11 3_6665 1.99(2) 1.99(2) 1.99(2)
Ti121 O21 3_6665 2.79(2) 2.79(2) 2.79(2)
Ti121 O31 1_4555 0.99(3) 0.99(3) 0.99(3)
Ti121 O31 3_7665 1.88(2) 1.88(2) 1.88(2)
Fe121 O11 . 1.96(2) 1.96(2) 1.96(2)
Fe121 O11 3_6665 1.99(2) 1.99(2) 1.99(2)
Fe121 O21 3_6665 2.79(2) 2.79(2) 2.79(2)
Fe121 O31 1_4555 0.99(3) 0.99(3) 0.99(3)
Fe121 O31 3_7665 1.88(2) 1.88(2) 1.88(2)
Ti221 Fe221 . 0 0 0
Ti221 O11 1_6555 1.98(2) 1.98(2) 1.98(2)
Ti221 O11 3_6665 2.03(2) 2.03(2) 2.03(2)
Ti221 O21 1_6555 0.63(3) 0.63(3) 0.63(3)
Ti221 O21 3_6665 1.70(2) 1.70(2) 1.70(2)
Ti221 O31 3_7665 2.82(2) 2.82(2) 2.82(2)
Fe221 O11 1_6555 1.98(2) 1.98(2) 1.98(2)
Fe221 O11 3_6665 2.03(2) 2.03(2) 2.03(2)
Fe221 O21 1_6555 0.63(3) 0.63(3) 0.63(3)
Fe221 O21 3_6665 1.70(2) 1.70(2) 1.70(2)
Fe221 O31 3_7665 2.82(2) 2.82(2) 2.82(2)
O11 O21 . 1.77(3) 1.22(3) 2.32(4)
O11 O21 3_5665 2.70(3) 1.90(4) 3.50(3)
O11 O31 1_4555 1.86(3) 1.37(3) 2.36(4)
O11 O31 3_7665 2.83(3) 2.05(3) 3.62(3)
O21 O21 3_5665 1.92(4) 1.92(4) 1.92(4)
O21 O31 1_3555 6.02(3) 3.39(4) 8.005(16)
O21 O31 1_4555 1.98(3) 0.248(16) 4.49(4)
O21 O31 3_6665 4.36(4) 2.87(4) 5.85(4)
O21 O31 3_7665 4.50(4) 3.08(4) 5.91(4)
O31 O31 3_8665 2.51(3) 2.51(3) 2.51(3)

loop_
_jana_cell_twin_matrix_id
_jana_cell_twin_volume_fraction
_jana_cell_twin_matrix_1_1
_jana_cell_twin_matrix_1_2
_jana_cell_twin_matrix_1_3
_jana_cell_twin_matrix_2_1
_jana_cell_twin_matrix_2_2
_jana_cell_twin_matrix_2_3
_jana_cell_twin_matrix_3_1
_jana_cell_twin_matrix_3_2
_jana_cell_twin_matrix_3_3
1 0.6187(10) 1 0 0 0 1 0 0 0 1
2 0.3813(10) 1 0 0 0 -1 0 0 0 -1

loop_
_jana_atom_site_crenel_ortho_func_id
_jana_atom_site_crenel_ortho_func_c
_jana_atom_site_crenel_ortho_func_w
_jana_atom_site_crenel_ortho_func_eps
1 0.000000 0.125000 0.950000
2 0.000000 0.208333 0.950000
3 0.000000 0.250000 0.950000
4 0.000000 0.250000 0.950000

loop_
_jana_atom_site_displace_crenel_ortho_atom_site_label
_jana_atom_site_displace_crenel_ortho_axis
_jana_atom_site_displace_crenel_ortho_id
_jana_atom_site_displace_crenel_ortho_param_order
_jana_atom_site_displace_crenel_ortho_param_coeff
La1 x 1 1 -0.00007(5)
La1 y 1 1 0.03225(3)
La1 z 1 1 0.00227(2)
La1 x 1 2 0.00013(2)
La1 y 1 2 0.00127(3)
La1 z 1 2 -0.00092(3)
O1 x 2 1 0.0004(3)
O1 y 2 1 0.0112(3)
O1 z 2 1 -0.0136(3)
O1 x 2 2 -0.0005(3)
O1 y 2 2 0.0135(3)
O1 z 2 2 0.0009(3)
O1 x 2 3 -0.0008(3)
O1 y 2 3 0.0017(4)
O1 z 2 3 0.0073(3)
O1 x 2 4 0.0005(3)
O1 y 2 4 -0.0143(4)
O1 z 2 4 0.0023(4)
O2 x 3 1 -0.0006(2)
O2 y 3 1 0.0341(3)
O2 z 3 1 0.0038(3)
O2 x 3 2 -0.0095(2)
O2 y 3 2 -0.0058(3)
O2 z 3 2 0.0150(3)
O2 x 3 3 0.0113(3)
O2 y 3 3 -0.0060(4)
O2 z 3 3 -0.0085(3)
O2 x 3 4 0.0052(2)
O2 y 3 4 0.0083(3)
O2 z 3 4 -0.0021(3)
O2 x 3 5 -0.0117(3)
O2 y 3 5 0.0053(5)
O2 z 3 5 0.0046(4)
O2 x 3 6 0
O2 y 3 6 0
O2 z 3 6 0
O3 x 4 1 0.0000(2)
O3 y 4 1 0.0350(3)
O3 z 4 1 0.0012(3)
O3 x 4 2 0.0056(2)
O3 y 4 2 0.0011(3)
O3 z 4 2 0.0175(3)
O3 x 4 3 -0.0119(3)
O3 y 4 3 -0.0052(4)
O3 z 4 3 -0.0062(3)
O3 x 4 4 -0.0025(2)
O3 y 4 4 0.0060(3)
O3 z 4 4 -0.0016(3)
O3 x 4 5 0.0126(3)
O3 y 4 5 0.0050(5)
O3 z 4 5 0.0024(4)
O3 x 4 6 0
O3 y 4 6 0
O3 z 4 6 0

loop_
_jana_atom_site_u_crenel_ortho_atom_site_label
_jana_atom_site_u_crenel_ortho_tens_elem
_jana_atom_site_u_crenel_ortho_id
_jana_atom_site_u_crenel_ortho_param_order
_jana_atom_site_u_crenel_ortho_param_coeff
La1 U11 1 1 0.00019(4)
La1 U22 1 1 0.00094(5)
La1 U33 1 1 0.00052(5)
La1 U12 1 1 -0.00005(5)
La1 U13 1 1 0.00002(4)
La1 U23 1 1 -0.00025(4)
La1 U11 1 2 0.00078(5)
La1 U22 1 2 -0.00048(6)
La1 U33 1 2 -0.00007(5)
La1 U12 1 2 -0.00017(9)
La1 U13 1 2 0.00030(9)
La1 U23 1 2 0.00046(4)
